data_7006123
loop_
_publ_author_name
'Chisholm, Malcolm H.'
'Gallucci, Judith C.'
'Yin, Hongfeng'

_publ_section_title
;
 18-membered cyclic esters derived from glycolide and lactide:
 preparations, structures and coordination to sodium ions.
;
_journal_issue 42
_journal_name_full 'Dalton transactions (Cambridge, England : 2003)'
_journal_page_first 4811
_journal_page_last 4821
_journal_paper_doi 10.1039/b709081a
_journal_year 2007
_chemical_compound_source 'synthesis as described'
_chemical_formula_moiety 'C18 H24 Na1 O12, C24 H20 B, C2 H3 N1'
_chemical_formula_sum 'C44 H47 B N Na O12'
_chemical_formula_weight 815.62
_chemical_name_common 'Chisholm 1497'
_chemical_name_systematic
;
?
;
_space_group_IT_number 14
_symmetry_cell_setting monoclinic
_symmetry_Int_Tables_number 14
_symmetry_space_group_name_Hall '-P 2yn'
_symmetry_space_group_name_H-M 'P 1 21/n 1'
_atom_sites_solution_hydrogens geom
_atom_sites_solution_primary direct
_atom_sites_solution_secondary difmap
_audit_conform_dict_location ftp://ftp.iucr.org/pub/cif_core.dic
_audit_conform_dict_name cif_core.dic
_audit_conform_dict_version 2.3
_audit_creation_date 2006-09-05T11:36:50-00:00
_audit_creation_method 'WinGX routine CIF_UPDATE'
_cell_angle_alpha 90
_cell_angle_beta 90.376(6)
_cell_angle_gamma 90
_cell_formula_units_Z 4
_cell_length_a 9.986(2)
_cell_length_b 19.900(3)
_cell_length_c 21.545(4)
_cell_measurement_reflns_used 7744
_cell_measurement_temperature 150(2)
_cell_measurement_theta_max 25.028
_cell_measurement_theta_min 2.037
_cell_measurement_wavelength 0.71073
_cell_volume 4281.4(13)
_computing_cell_refinement 'HKL Scalepack (Otwinowski & Minor 1997)'
_computing_data_collection 'Collect (Nonius BV, 1997-2000)'
_computing_data_reduction 'HKL Denzo and Scalepack (Otwinowski & Minor 1997)'
_computing_molecular_graphics 'Ortep-3 for Windows (Farrugia, 1997)'
_computing_publication_material 'WinGX publication routines (Farrugia, 1999)'
_computing_structure_refinement 'SHELXL-97 (Sheldrick, 1997)'
_computing_structure_solution 'SHELXS-97 (Sheldrick, 1997)'
_diffrn_ambient_temperature 150(2)
_diffrn_detector 'CCD plate'
_diffrn_detector_area_resol_mean 9
_diffrn_measured_fraction_theta_full 0.999
_diffrn_measured_fraction_theta_max 0.999
_diffrn_measurement_device '95mm CCD camera on \k-goniostat'
_diffrn_measurement_device_type 'Nonius KappaCCD'
_diffrn_measurement_method 'phi and omega scans'
_diffrn_orient_matrix_type 'by Nonius Collect from scalepack cell'
_diffrn_orient_matrix_UB_11 -0.95631E-2
_diffrn_orient_matrix_UB_12 0.197614E-1
_diffrn_orient_matrix_UB_13 -0.424732E-1
_diffrn_orient_matrix_UB_21 0.884503E-1
_diffrn_orient_matrix_UB_22 -0.196116E-1
_diffrn_orient_matrix_UB_23 -0.118016E-1
_diffrn_orient_matrix_UB_31 -0.459825E-1
_diffrn_orient_matrix_UB_32 -0.41834E-1
_diffrn_orient_matrix_UB_33 -0.145308E-1
_diffrn_radiation_monochromator graphite
_diffrn_radiation_probe x-ray
_diffrn_radiation_type MoK\a
_diffrn_radiation_wavelength 0.71073
_diffrn_reflns_av_R_equivalents 0.052
_diffrn_reflns_limit_h_max 11
_diffrn_reflns_limit_h_min -11
_diffrn_reflns_limit_k_max 23
_diffrn_reflns_limit_k_min -23
_diffrn_reflns_limit_l_max 25
_diffrn_reflns_limit_l_min -25
_diffrn_reflns_number 41693
_diffrn_reflns_theta_full 25.02
_diffrn_reflns_theta_max 25.02
_diffrn_reflns_theta_min 2.05
_diffrn_source 'Enraf Nonius FR590'
_exptl_absorpt_coefficient_mu 0.100
_exptl_absorpt_correction_type none
_exptl_crystal_colour colorless
_exptl_crystal_density_diffrn 1.265
_exptl_crystal_density_method 'not measured'
_exptl_crystal_description rod
_exptl_crystal_F_000 1720
_exptl_crystal_size_max 0.42
_exptl_crystal_size_mid 0.12
_exptl_crystal_size_min 0.08
_refine_diff_density_max 0.188
_refine_diff_density_min -0.209
_refine_diff_density_rms 0.042
_refine_ls_extinction_method none
_refine_ls_goodness_of_fit_ref 1.019
_refine_ls_hydrogen_treatment constr
_refine_ls_matrix_type full
_refine_ls_number_parameters 539
_refine_ls_number_reflns 7541
_refine_ls_number_restraints 0
_refine_ls_restrained_S_all 1.019
_refine_ls_R_factor_all 0.0895
_refine_ls_R_factor_gt 0.0418
_refine_ls_shift/su_max 0.003
_refine_ls_shift/su_mean 0
_refine_ls_structure_factor_coef Fsqd
_refine_ls_weighting_details 'w=1/[\s^2^(Fo^2^)+(0.0403P)^2^+0.0970P] where P=(Fo^2^+2Fc^2^)/3'
_refine_ls_weighting_scheme calc
_refine_ls_wR_factor_gt 0.081
_refine_ls_wR_factor_ref 0.0929
_reflns_number_gt 4755
_reflns_number_total 7541
_reflns_threshold_expression >2sigma(I)
_cod_data_source_file b709081a.txt
_cod_data_source_block Chisholm1497
_cod_original_cell_volume 4281.2(13)
_cod_original_sg_symbol_H-M P21/n
_cod_original_formula_sum 'C44 H47 B1 N1 Na1 O12'
_cod_database_code 7006123

loop_
_symmetry_equiv_pos_as_xyz
'x, y, z'
'-x+1/2, y+1/2, -z+1/2'
'-x, -y, -z'
'x-1/2, -y-1/2, z-1/2'

loop_
_atom_site_label
_atom_site_type_symbol
_atom_site_fract_x
_atom_site_fract_y
_atom_site_fract_z
_atom_site_U_iso_or_equiv
_atom_site_adp_type
_atom_site_occupancy
_atom_site_symmetry_multiplicity
_atom_site_calc_flag
_atom_site_refinement_flags
_atom_site_disorder_assembly
_atom_site_disorder_group
Na Na 0.74884(5) -0.00257(3) -0.00458(3) 0.02251(18) Uani 1 1 d . . .
O1A O 1.11322(11) -0.01633(6) 0.09032(6) 0.0286(3) Uani 1 1 d . . .
O2A O 0.95403(11) -0.05912(6) 0.15168(5) 0.0246(3) Uani 1 1 d . . .
O3A O 0.87361(11) -0.09561(6) 0.03254(5) 0.0261(3) Uani 1 1 d . . .
O4A O 1.04088(10) -0.17102(6) 0.03128(5) 0.0237(3) Uani 1 1 d . . .
O5A O 1.11991(11) -0.07222(6) -0.05143(5) 0.0261(3) Uani 1 1 d . . .
O6A O 0.97354(11) -0.11258(6) -0.12124(5) 0.0262(3) Uani 1 1 d . . .
C1A C 1.02804(17) -0.00843(10) 0.12893(8) 0.0230(5) Uani 1 1 d . . .
C2A C 0.98807(17) -0.12484(9) 0.12810(8) 0.0248(5) Uani 1 1 d . . .
H2A H 1.0852 -0.1339 0.136 0.03 Uiso 1 1 calc R . .
C3A C 0.90432(19) -0.17570(10) 0.16253(8) 0.0363(5) Uani 1 1 d . . .
H3A1 H 0.9216 -0.1717 0.2072 0.055 Uiso 1 1 calc R . .
H3A2 H 0.9278 -0.2211 0.1487 0.055 Uiso 1 1 calc R . .
H3A3 H 0.8092 -0.1673 0.154 0.055 Uiso 1 1 calc R . .
C4A C 0.96014(17) -0.12696(9) 0.05918(8) 0.0219(5) Uani 1 1 d . . .
C5A C 1.01811(16) -0.18053(9) -0.03450(8) 0.0224(5) Uani 1 1 d . . .
H5A H 0.9242 -0.1961 -0.0423 0.027 Uiso 1 1 calc R . .
C6A C 1.11680(18) -0.23375(10) -0.05532(9) 0.0330(5) Uani 1 1 d . . .
H6A1 H 1.2083 -0.2184 -0.0468 0.049 Uiso 1 1 calc R . .
H6A2 H 1.1058 -0.2417 -0.1 0.049 Uiso 1 1 calc R . .
H6A3 H 1.1001 -0.2756 -0.0327 0.049 Uiso 1 1 calc R . .
C7A C 1.04313(16) -0.11530(10) -0.06784(8) 0.0213(4) Uani 1 1 d . . .
C8A C 1.00556(17) -0.05608(9) -0.16134(8) 0.0258(5) Uani 1 1 d . . .
H8A H 1.1027 -0.0569 -0.1724 0.031 Uiso 1 1 calc R . .
C9A C 0.9199(2) -0.06368(11) -0.21932(9) 0.0425(6) Uani 1 1 d . . .
H9A1 H 0.9392 -0.107 -0.239 0.064 Uiso 1 1 calc R . .
H9A2 H 0.9401 -0.0272 -0.2483 0.064 Uiso 1 1 calc R . .
H9A3 H 0.825 -0.0618 -0.2081 0.064 Uiso 1 1 calc R . .
O1B O 0.61463(11) 0.07778(6) -0.05604(5) 0.0266(3) Uani 1 1 d . . .
O2B O 0.45356(11) 0.11525(6) -0.12071(5) 0.0239(3) Uani 1 1 d . . .
O3B O 0.37398(11) -0.01120(6) -0.08661(6) 0.0266(3) Uani 1 1 d . . .
O4B O 0.51118(11) -0.05693(6) -0.15698(5) 0.0258(3) Uani 1 1 d . . .
O5B O 0.61591(11) -0.08924(6) -0.04255(5) 0.0275(3) Uani 1 1 d . . .
O6B O 0.46167(11) -0.17047(6) -0.03214(5) 0.0239(3) Uani 1 1 d . . .
C1B C 0.52837(17) 0.11785(10) -0.06886(8) 0.0219(4) Uani 1 1 d . . .
C2B C 0.48177(16) 0.05980(9) -0.16212(8) 0.0219(4) Uani 1 1 d . . .
H2B H 0.5785 0.0603 -0.1739 0.026 Uiso 1 1 calc R . .
C3B C 0.39484(17) 0.06947(10) -0.21937(8) 0.0304(5) Uani 1 1 d . . .
H3B1 H 0.3005 0.0711 -0.2072 0.046 Uiso 1 1 calc R . .
H3B2 H 0.4087 0.0319 -0.248 0.046 Uiso 1 1 calc R . .
H3B3 H 0.4192 0.1117 -0.2399 0.046 Uiso 1 1 calc R . .
C4B C 0.44880(17) -0.00518(10) -0.12977(8) 0.0224(5) Uani 1 1 d . . .
C5B C 0.48183(18) -0.12245(9) -0.13104(8) 0.0261(5) Uani 1 1 d . . .
H5B H 0.3833 -0.1313 -0.1334 0.031 Uiso 1 1 calc R . .
C6B C 0.5563(2) -0.17398(10) -0.16900(9) 0.0449(6) Uani 1 1 d . . .
H6B1 H 0.524 -0.1726 -0.212 0.067 Uiso 1 1 calc R . .
H6B2 H 0.5408 -0.2188 -0.1517 0.067 Uiso 1 1 calc R . .
H6B3 H 0.6523 -0.1639 -0.1679 0.067 Uiso 1 1 calc R . .
C7B C 0.52799(17) -0.12344(9) -0.06443(8) 0.0213(4) Uani 1 1 d . . .
C8B C 0.50674(17) -0.17957(9) 0.03119(8) 0.0234(5) Uani 1 1 d . . .
H8B H 0.6058 -0.1868 0.0321 0.028 Uiso 1 1 calc R . .
C9B C 0.4362(2) -0.24132(10) 0.05588(9) 0.0386(6) Uani 1 1 d . . .
H9B1 H 0.3399 -0.2325 0.0585 0.058 Uiso 1 1 calc R . .
H9B2 H 0.4713 -0.2521 0.0973 0.058 Uiso 1 1 calc R . .
H9B3 H 0.4518 -0.2793 0.0279 0.058 Uiso 1 1 calc R . .
C1C C 0.23136(16) 0.35245(9) 0.17108(8) 0.0221(5) Uani 1 1 d . . .
C2C C 0.25823(16) 0.36233(10) 0.23449(8) 0.0272(5) Uani 1 1 d . . .
H2C H 0.3147 0.3986 0.2462 0.033 Uiso 1 1 calc R . .
C3C C 0.20648(16) 0.32176(10) 0.28079(9) 0.0290(5) Uani 1 1 d . . .
H3C H 0.2291 0.3303 0.323 0.035 Uiso 1 1 calc R . .
C4C C 0.12257(19) 0.26911(10) 0.26613(9) 0.0329(5) Uani 1 1 d . . .
H4C H 0.0874 0.2409 0.2977 0.039 Uiso 1 1 calc R . .
C5C C 0.0910(2) 0.25833(10) 0.20458(9) 0.0414(6) Uani 1 1 d . . .
H5C H 0.0316 0.223 0.1934 0.05 Uiso 1 1 calc R . .
C6C C 0.14534(19) 0.29883(10) 0.15896(9) 0.0331(5) Uani 1 1 d . . .
H6C H 0.1227 0.2895 0.1169 0.04 Uiso 1 1 calc R . .
C7C C 0.21925(16) 0.38172(9) 0.05018(8) 0.0226(5) Uani 1 1 d . . .
C8C C 0.26073(16) 0.32607(10) 0.01510(8) 0.0276(5) Uani 1 1 d . . .
H8C H 0.337 0.3015 0.0287 0.033 Uiso 1 1 calc R . .
C9C C 0.19525(17) 0.30555(10) -0.03848(9) 0.0304(5) Uani 1 1 d . . .
H9C H 0.2269 0.2677 -0.0608 0.037 Uiso 1 1 calc R . .
C10C C 0.08394(17) 0.34016(10) -0.05943(9) 0.0304(5) Uani 1 1 d . . .
H10C H 0.0382 0.3261 -0.096 0.036 Uiso 1 1 calc R . .
C11C C 0.04016(18) 0.39525(10) -0.02669(9) 0.0288(5) Uani 1 1 d . . .
H11C H -0.036 0.4196 -0.0408 0.035 Uiso 1 1 calc R . .
C12C C 0.10699(16) 0.41531(9) 0.02689(8) 0.0254(5) Uani 1 1 d . . .
H12C H 0.0749 0.4535 0.0486 0.03 Uiso 1 1 calc R . .
C13C C 0.45650(16) 0.39070(9) 0.10939(8) 0.0234(5) Uani 1 1 d . . .
C14C C 0.53857(17) 0.36216(10) 0.15525(8) 0.0287(5) Uani 1 1 d . . .
H14C H 0.4976 0.3448 0.1916 0.034 Uiso 1 1 calc R . .
C15C C 0.67701(18) 0.35791(10) 0.15024(9) 0.0351(5) Uani 1 1 d . . .
H15C H 0.7283 0.3382 0.1827 0.042 Uiso 1 1 calc R . .
C16C C 0.73985(18) 0.38236(10) 0.09806(10) 0.0355(5) Uani 1 1 d . . .
H16C H 0.8346 0.3804 0.0946 0.043 Uiso 1 1 calc R . .
C17C C 0.66321(18) 0.40973(10) 0.05098(9) 0.0343(5) Uani 1 1 d . . .
H17C H 0.7051 0.4264 0.0146 0.041 Uiso 1 1 calc R . .
C18C C 0.52554(17) 0.41298(10) 0.05662(8) 0.0293(5) Uani 1 1 d . . .
H18C H 0.475 0.4312 0.0231 0.035 Uiso 1 1 calc R . .
C19C C 0.26087(16) 0.47994(10) 0.13368(8) 0.0219(5) Uani 1 1 d . . .
C20C C 0.14639(17) 0.49819(10) 0.16723(8) 0.0282(5) Uani 1 1 d . . .
H20C H 0.0875 0.4636 0.1805 0.034 Uiso 1 1 calc R . .
C21C C 0.11494(18) 0.56391(11) 0.18201(9) 0.0317(5) Uani 1 1 d . . .
H21C H 0.0365 0.5734 0.2051 0.038 Uiso 1 1 calc R . .
C22C C 0.19729(19) 0.61583(10) 0.16331(9) 0.0322(5) Uani 1 1 d . . .
H22C H 0.1771 0.6611 0.1737 0.039 Uiso 1 1 calc R . .
C23C C 0.30935(19) 0.60018(10) 0.12928(9) 0.0347(5) Uani 1 1 d . . .
H23C H 0.3662 0.6352 0.1152 0.042 Uiso 1 1 calc R . .
C24C C 0.34025(18) 0.53393(10) 0.11529(8) 0.0284(5) Uani 1 1 d . . .
H24C H 0.4189 0.525 0.0922 0.034 Uiso 1 1 calc R . .
B B 0.29322(19) 0.40098(11) 0.11636(9) 0.0232(5) Uani 1 1 d . . .
N1D N 1.2553(2) -0.11831(13) -0.25335(11) 0.0796(8) Uani 1 1 d . . .
C1D C 1.2092(2) -0.05211(13) -0.35418(11) 0.0630(7) Uani 1 1 d . . .
H1D1 H 1.1474 -0.0152 -0.3452 0.094 Uiso 1 1 calc R . .
H1D2 H 1.1693 -0.0817 -0.3856 0.094 Uiso 1 1 calc R . .
H1D3 H 1.2937 -0.0338 -0.3698 0.094 Uiso 1 1 calc R . .
C2D C 1.2347(2) -0.08990(14) -0.29805(13) 0.0513(7) Uani 1 1 d . . .

loop_
_atom_site_aniso_label
_atom_site_aniso_U_11
_atom_site_aniso_U_22
_atom_site_aniso_U_33
_atom_site_aniso_U_23
_atom_site_aniso_U_13
_atom_site_aniso_U_12
Na 0.0161(3) 0.0244(4) 0.0270(4) -0.0016(4) -0.0009(3) -0.0005(3)
O1A 0.0213(7) 0.0343(9) 0.0302(8) -0.0033(7) 0.0040(6) 0.0007(6)
O2A 0.0256(7) 0.0226(8) 0.0256(8) -0.0032(6) 0.0018(5) -0.0005(6)
O3A 0.0212(7) 0.0296(9) 0.0275(8) 0.0001(7) -0.0041(6) 0.0056(6)
O4A 0.0240(6) 0.0243(8) 0.0228(8) -0.0031(6) -0.0010(5) 0.0051(6)
O5A 0.0216(7) 0.0279(9) 0.0287(8) -0.0038(7) -0.0029(5) -0.0068(6)
O6A 0.0304(7) 0.0251(8) 0.0230(7) -0.0023(6) -0.0072(6) -0.0044(6)
C1A 0.0194(10) 0.0282(13) 0.0214(11) -0.0017(10) -0.0064(9) -0.0024(9)
C2A 0.0288(10) 0.0214(13) 0.0240(11) -0.0024(10) -0.0041(8) 0.0051(9)
C3A 0.0591(13) 0.0259(13) 0.0241(12) 0.0004(10) -0.0012(10) -0.0029(11)
C4A 0.0167(10) 0.0217(12) 0.0272(12) 0.0004(10) 0.0005(9) -0.0036(9)
C5A 0.0218(10) 0.0234(13) 0.0219(11) -0.0057(9) -0.0025(8) -0.0021(9)
C6A 0.0377(11) 0.0287(13) 0.0326(13) -0.0054(10) 0.0039(9) 0.0056(10)
C7A 0.0158(9) 0.0252(13) 0.0230(11) -0.0056(10) 0.0009(8) 0.0022(9)
C8A 0.0327(11) 0.0247(13) 0.0200(11) -0.0017(10) -0.0013(8) -0.0014(9)
C9A 0.0654(14) 0.0349(14) 0.0268(12) -0.0052(11) -0.0162(10) -0.0022(12)
O1B 0.0232(7) 0.0280(9) 0.0284(8) 0.0017(7) -0.0027(6) 0.0047(6)
O2B 0.0284(7) 0.0223(8) 0.0210(7) -0.0009(6) -0.0037(6) 0.0032(6)
O3B 0.0232(7) 0.0302(9) 0.0264(8) 0.0014(7) 0.0050(6) -0.0025(6)
O4B 0.0349(7) 0.0204(8) 0.0221(7) 0.0006(7) 0.0057(6) 0.0007(6)
O5B 0.0219(7) 0.0262(8) 0.0344(8) -0.0006(7) -0.0035(6) -0.0067(6)
O6B 0.0274(7) 0.0227(8) 0.0216(7) 0.0035(6) 0.0000(6) -0.0056(6)
C1B 0.0211(10) 0.0224(12) 0.0222(11) 0.0042(10) 0.0021(8) -0.0047(9)
C2B 0.0251(10) 0.0207(12) 0.0199(11) -0.0012(9) 0.0018(8) 0.0028(9)
C3B 0.0355(11) 0.0315(13) 0.0241(11) 0.0006(10) -0.0038(9) 0.0014(9)
C4B 0.0200(10) 0.0257(13) 0.0215(11) -0.0012(10) -0.0043(9) -0.0003(9)
C5B 0.0378(11) 0.0178(12) 0.0226(11) 0.0025(9) -0.0005(9) -0.0052(9)
C6B 0.0813(16) 0.0238(14) 0.0297(13) -0.0021(11) 0.0092(11) 0.0066(12)
C7B 0.0188(10) 0.0197(12) 0.0255(11) 0.0010(10) 0.0025(8) 0.0034(9)
C8B 0.0288(10) 0.0221(13) 0.0193(11) 0.0023(9) -0.0017(8) 0.0018(9)
C9B 0.0630(14) 0.0236(13) 0.0292(13) 0.0027(10) 0.0063(10) -0.0062(11)
C1C 0.0200(9) 0.0220(12) 0.0242(11) -0.0042(9) -0.0020(8) 0.0032(9)
C2C 0.0243(10) 0.0310(13) 0.0262(12) -0.0017(10) -0.0020(9) -0.0053(9)
C3C 0.0272(10) 0.0373(14) 0.0226(12) -0.0006(10) -0.0015(8) -0.0001(10)
C4C 0.0473(12) 0.0253(13) 0.0261(13) 0.0046(10) 0.0066(10) -0.0022(10)
C5C 0.0677(15) 0.0280(14) 0.0286(13) -0.0023(11) 0.0022(11) -0.0202(11)
C6C 0.0507(13) 0.0282(13) 0.0203(11) -0.0025(10) -0.0020(9) -0.0093(11)
C7C 0.0239(10) 0.0224(12) 0.0214(11) 0.0022(9) 0.0029(8) -0.0034(9)
C8C 0.0285(10) 0.0289(13) 0.0253(12) -0.0032(10) -0.0041(9) 0.0056(9)
C9C 0.0371(11) 0.0264(13) 0.0277(12) -0.0074(10) -0.0053(9) 0.0064(10)
C10C 0.0382(12) 0.0285(14) 0.0244(12) -0.0029(10) -0.0103(9) 0.0008(10)
C11C 0.0284(10) 0.0263(13) 0.0317(12) 0.0014(10) -0.0061(9) 0.0053(9)
C12C 0.0283(10) 0.0233(12) 0.0246(11) -0.0040(10) -0.0001(8) 0.0017(9)
C13C 0.0275(10) 0.0216(12) 0.0210(11) -0.0042(9) 0.0005(8) -0.0015(9)
C14C 0.0274(11) 0.0334(13) 0.0254(12) -0.0008(10) 0.0012(9) -0.0015(9)
C15C 0.0297(12) 0.0384(14) 0.0372(13) -0.0018(11) -0.0057(10) 0.0044(10)
C16C 0.0228(11) 0.0377(14) 0.0462(14) -0.0113(12) 0.0048(10) 0.0012(10)
C17C 0.0323(12) 0.0399(15) 0.0308(13) -0.0043(11) 0.0091(10) -0.0025(10)
C18C 0.0295(11) 0.0335(13) 0.0249(12) -0.0018(10) 0.0003(9) 0.0003(9)
C19C 0.0241(10) 0.0254(12) 0.0160(10) -0.0013(9) -0.0031(8) -0.0025(9)
C20C 0.0307(11) 0.0237(13) 0.0301(12) -0.0016(10) 0.0011(9) -0.0028(9)
C21C 0.0316(11) 0.0318(14) 0.0318(13) -0.0069(11) -0.0022(9) 0.0034(10)
C22C 0.0424(12) 0.0216(13) 0.0323(13) -0.0046(10) -0.0103(10) 0.0049(10)
C23C 0.0449(12) 0.0241(14) 0.0351(13) 0.0045(11) -0.0033(10) -0.0092(10)
C24C 0.0313(11) 0.0296(14) 0.0242(12) 0.0006(10) 0.0026(9) -0.0019(10)
B 0.0248(11) 0.0237(14) 0.0210(13) 0.0010(11) -0.0002(9) -0.0022(10)
N1D 0.0663(14) 0.105(2) 0.0674(17) 0.0165(16) 0.0061(13) 0.0215(14)
C1D 0.0633(16) 0.064(2) 0.0618(18) 0.0107(15) 0.0010(13) 0.0201(14)
C2D 0.0380(13) 0.0585(19) 0.0573(18) 0.0006(15) 0.0039(13) 0.0079(12)

loop_
_atom_type_symbol
_atom_type_description
_atom_type_scat_dispersion_real
_atom_type_scat_dispersion_imag
_atom_type_scat_source
C C 0.0033 0.0016 'International Tables Vol C Tables 4.2.6.8 and 6.1.1.4'
H H 0 0 'International Tables Vol C Tables 4.2.6.8 and 6.1.1.4'
O O 0.0106 0.006 'International Tables Vol C Tables 4.2.6.8 and 6.1.1.4'
B B 0.0013 0.0007 'International Tables Vol C Tables 4.2.6.8 and 6.1.1.4'
N N 0.0061 0.0033 'International Tables Vol C Tables 4.2.6.8 and 6.1.1.4'
Na Na 0.0362 0.0249 'International Tables Vol C Tables 4.2.6.8 and 6.1.1.4'

loop_
_geom_angle_atom_site_label_1
_geom_angle_atom_site_label_2
_geom_angle_atom_site_label_3
_geom_angle
_geom_angle_site_symmetry_1
_geom_angle_site_symmetry_3
_geom_angle_publ_flag
O5A Na O5B 168.74(5) 3_755 . ?
O5A Na O3B 77.60(5) 3_755 3_655 ?
O5B Na O3B 94.66(5) . 3_655 ?
O5A Na O1A 88.51(5) 3_755 3_755 ?
O5B Na O1A 100.32(5) . 3_755 ?
O3B Na O1A 163.36(5) 3_655 3_755 ?
O5A Na O1B 97.30(5) 3_755 . ?
O5B Na O1B 90.93(5) . . ?
O3B Na O1B 90.92(5) 3_655 . ?
O1A Na O1B 81.70(5) 3_755 . ?
O5A Na O3A 91.82(5) 3_755 . ?
O5B Na O3A 80.59(5) . . ?
O3B Na O3A 94.91(5) 3_655 . ?
O1A Na O3A 94.64(5) 3_755 . ?
O1B Na O3A 170.05(5) . . ?
C1A O1A Na 161.07(13) . 3_755 ?
C1A O2A C2A 114.82(13) . . ?
C4A O3A Na 159.65(12) . . ?
C4A O4A C5A 115.79(13) . . ?
C7A O5A Na 165.71(12) . 3_755 ?
C7A O6A C8A 115.22(13) . . ?
O1A C1A O2A 123.11(17) . . ?
O1A C1A C8A 126.47(17) . 3_755 ?
O2A C1A C8A 110.31(15) . 3_755 ?
O2A C2A C4A 109.21(14) . . ?
O2A C2A C3A 107.56(14) . . ?
C4A C2A C3A 111.40(15) . . ?
O2A C2A H2A 109.5 . . ?
C4A C2A H2A 109.5 . . ?
C3A C2A H2A 109.5 . . ?
C2A C3A H3A1 109.5 . . ?
C2A C3A H3A2 109.5 . . ?
H3A1 C3A H3A2 109.5 . . ?
C2A C3A H3A3 109.5 . . ?
H3A1 C3A H3A3 109.5 . . ?
H3A2 C3A H3A3 109.5 . . ?
O3A C4A O4A 123.83(17) . . ?
O3A C4A C2A 125.45(17) . . ?
O4A C4A C2A 110.65(15) . . ?
O4A C5A C7A 109.22(14) . . ?
O4A C5A C6A 106.43(14) . . ?
C7A C5A C6A 110.54(15) . . ?
O4A C5A H5A 110.2 . . ?
C7A C5A H5A 110.2 . . ?
C6A C5A H5A 110.2 . . ?
C5A C6A H6A1 109.5 . . ?
C5A C6A H6A2 109.5 . . ?
H6A1 C6A H6A2 109.5 . . ?
C5A C6A H6A3 109.5 . . ?
H6A1 C6A H6A3 109.5 . . ?
H6A2 C6A H6A3 109.5 . . ?
O5A C7A O6A 123.32(17) . . ?
O5A C7A C5A 125.63(16) . . ?
O6A C7A C5A 110.95(15) . . ?
O6A C8A C1A 109.52(14) . 3_755 ?
O6A C8A C9A 106.68(14) . . ?
C1A C8A C9A 110.00(15) 3_755 . ?
O6A C8A H8A 110.2 . . ?
C1A C8A H8A 110.2 3_755 . ?
C9A C8A H8A 110.2 . . ?
C8A C9A H9A1 109.5 . . ?
C8A C9A H9A2 109.5 . . ?
H9A1 C9A H9A2 109.5 . . ?
C8A C9A H9A3 109.5 . . ?
H9A1 C9A H9A3 109.5 . . ?
H9A2 C9A H9A3 109.5 . . ?
C1B O1B Na 163.71(12) . . ?
C1B O2B C2B 115.66(13) . . ?
C4B O3B Na 165.84(13) . 3_655 ?
C4B O4B C5B 115.26(13) . . ?
C7B O5B Na 166.19(12) . . ?
C7B O6B C8B 115.13(13) . . ?
O1B C1B O2B 124.01(17) . . ?
O1B C1B C8B 125.56(16) . 3_655 ?
O2B C1B C8B 110.37(15) . 3_655 ?
O2B C2B C4B 108.97(14) . . ?
O2B C2B C3B 106.97(14) . . ?
C4B C2B C3B 111.09(14) . . ?
O2B C2B H2B 109.9 . . ?
C4B C2B H2B 109.9 . . ?
C3B C2B H2B 109.9 . . ?
C2B C3B H3B1 109.5 . . ?
C2B C3B H3B2 109.5 . . ?
H3B1 C3B H3B2 109.5 . . ?
C2B C3B H3B3 109.5 . . ?
H3B1 C3B H3B3 109.5 . . ?
H3B2 C3B H3B3 109.5 . . ?
O3B C4B O4B 123.67(17) . . ?
O3B C4B C2B 125.60(17) . . ?
O4B C4B C2B 110.69(15) . . ?
O4B C5B C7B 108.55(14) . . ?
O4B C5B C6B 107.49(14) . . ?
C7B C5B C6B 111.03(16) . . ?
O4B C5B H5B 109.9 . . ?
C7B C5B H5B 109.9 . . ?
C6B C5B H5B 109.9 . . ?
C5B C6B H6B1 109.5 . . ?
C5B C6B H6B2 109.5 . . ?
H6B1 C6B H6B2 109.5 . . ?
C5B C6B H6B3 109.5 . . ?
H6B1 C6B H6B3 109.5 . . ?
H6B2 C6B H6B3 109.5 . . ?
O5B C7B O6B 123.48(16) . . ?
O5B C7B C5B 125.72(17) . . ?
O6B C7B C5B 110.74(16) . . ?
O6B C8B C1B 109.42(14) . 3_655 ?
O6B C8B C9B 106.89(14) . . ?
C1B C8B C9B 111.10(15) 3_655 . ?
O6B C8B H8B 109.8 . . ?
C1B C8B H8B 109.8 3_655 . ?
C9B C8B H8B 109.8 . . ?
C8B C9B H9B1 109.5 . . ?
C8B C9B H9B2 109.5 . . ?
H9B1 C9B H9B2 109.5 . . ?
C8B C9B H9B3 109.5 . . ?
H9B1 C9B H9B3 109.5 . . ?
H9B2 C9B H9B3 109.5 . . ?
C6C C1C C2C 113.77(17) . . ?
C6C C1C B 123.26(16) . . ?
C2C C1C B 122.95(16) . . ?
C3C C2C C1C 123.30(18) . . ?
C3C C2C H2C 118.4 . . ?
C1C C2C H2C 118.4 . . ?
C4C C3C C2C 120.49(18) . . ?
C4C C3C H3C 119.8 . . ?
C2C C3C H3C 119.8 . . ?
C3C C4C C5C 118.32(18) . . ?
C3C C4C H4C 120.8 . . ?
C5C C4C H4C 120.8 . . ?
C4C C5C C6C 120.28(19) . . ?
C4C C5C H5C 119.9 . . ?
C6C C5C H5C 119.9 . . ?
C5C C6C C1C 123.83(18) . . ?
C5C C6C H6C 118.1 . . ?
C1C C6C H6C 118.1 . . ?
C12C C7C C8C 115.04(16) . . ?
C12C C7C B 123.67(16) . . ?
C8C C7C B 121.14(16) . . ?
C9C C8C C7C 122.80(17) . . ?
C9C C8C H8C 118.6 . . ?
C7C C8C H8C 118.6 . . ?
C10C C9C C8C 120.00(18) . . ?
C10C C9C H9C 120 . . ?
C8C C9C H9C 120 . . ?
C11C C10C C9C 119.18(17) . . ?
C11C C10C H10C 120.4 . . ?
C9C C10C H10C 120.4 . . ?
C10C C11C C12C 120.17(17) . . ?
C10C C11C H11C 119.9 . . ?
C12C C11C H11C 119.9 . . ?
C11C C12C C7C 122.80(18) . . ?
C11C C12C H12C 118.6 . . ?
C7C C12C H12C 118.6 . . ?
C14C C13C C18C 114.26(16) . . ?
C14C C13C B 124.06(16) . . ?
C18C C13C B 121.63(16) . . ?
C15C C14C C13C 123.23(17) . . ?
C15C C14C H14C 118.4 . . ?
C13C C14C H14C 118.4 . . ?
C16C C15C C14C 119.98(18) . . ?
C16C C15C H15C 120 . . ?
C14C C15C H15C 120 . . ?
C17C C16C C15C 119.04(17) . . ?
C17C C16C H16C 120.5 . . ?
C15C C16C H16C 120.5 . . ?
C16C C17C C18C 120.09(18) . . ?
C16C C17C H17C 120 . . ?
C18C C17C H17C 120 . . ?
C17C C18C C13C 123.35(18) . . ?
C17C C18C H18C 118.3 . . ?
C13C C18C H18C 118.3 . . ?
C24C C19C C20C 114.41(17) . . ?
C24C C19C B 123.92(15) . . ?
C20C C19C B 121.64(16) . . ?
C21C C20C C19C 123.37(18) . . ?
C21C C20C H20C 118.3 . . ?
C19C C20C H20C 118.3 . . ?
C22C C21C C20C 120.22(18) . . ?
C22C C21C H21C 119.9 . . ?
C20C C21C H21C 119.9 . . ?
C23C C22C C21C 118.24(19) . . ?
C23C C22C H22C 120.9 . . ?
C21C C22C H22C 120.9 . . ?
C22C C23C C24C 120.86(19) . . ?
C22C C23C H23C 119.6 . . ?
C24C C23C H23C 119.6 . . ?
C23C C24C C19C 122.88(18) . . ?
C23C C24C H24C 118.6 . . ?
C19C C24C H24C 118.6 . . ?
C7C B C1C 108.37(14) . . ?
C7C B C19C 109.30(15) . . ?
C1C B C19C 108.79(14) . . ?
C7C B C13C 109.27(14) . . ?
C1C B C13C 111.57(15) . . ?
C19C B C13C 109.51(15) . . ?
C2D C1D H1D1 109.5 . . ?
C2D C1D H1D2 109.5 . . ?
H1D1 C1D H1D2 109.5 . . ?
C2D C1D H1D3 109.5 . . ?
H1D1 C1D H1D3 109.5 . . ?
H1D2 C1D H1D3 109.5 . . ?
N1D C2D C1D 178.5(3) . . ?

loop_
_geom_bond_atom_site_label_1
_geom_bond_atom_site_label_2
_geom_bond_distance
_geom_bond_site_symmetry_2
_geom_bond_publ_flag
Na O5A 2.3169(14) 3_755 ?
Na O5B 2.3221(14) . ?
Na O3B 2.3389(14) 3_655 ?
Na O1A 2.3419(14) 3_755 ?
Na O1B 2.3585(14) . ?
Na O3A 2.3679(14) . ?
O1A C1A 1.204(2) . ?
O1A Na 2.3419(14) 3_755 ?
O2A C1A 1.345(2) . ?
O2A C2A 1.444(2) . ?
O3A C4A 1.2078(19) . ?
O4A C4A 1.337(2) . ?
O4A C5A 1.4463(19) . ?
O5A C7A 1.202(2) . ?
O5A Na 2.3169(14) 3_755 ?
O6A C7A 1.341(2) . ?
O6A C8A 1.455(2) . ?
C1A C8A 1.500(2) 3_755 ?
C2A C4A 1.510(2) . ?
C2A C3A 1.511(2) . ?
C2A H2A 1 . ?
C3A H3A1 0.98 . ?
C3A H3A2 0.98 . ?
C3A H3A3 0.98 . ?
C5A C7A 1.505(2) . ?
C5A C6A 1.517(2) . ?
C5A H5A 1 . ?
C6A H6A1 0.98 . ?
C6A H6A2 0.98 . ?
C6A H6A3 0.98 . ?
C8A C1A 1.500(2) 3_755 ?
C8A C9A 1.517(2) . ?
C8A H8A 1 . ?
C9A H9A1 0.98 . ?
C9A H9A2 0.98 . ?
C9A H9A3 0.98 . ?
O1B C1B 1.205(2) . ?
O2B C1B 1.341(2) . ?
O2B C2B 1.448(2) . ?
O3B C4B 1.2026(19) . ?
O3B Na 2.3389(14) 3_655 ?
O4B C4B 1.341(2) . ?
O4B C5B 1.449(2) . ?
O5B C7B 1.204(2) . ?
O6B C7B 1.343(2) . ?
O6B C8B 1.4454(19) . ?
C1B C8B 1.515(2) 3_655 ?
C2B C4B 1.506(2) . ?
C2B C3B 1.516(2) . ?
C2B H2B 1 . ?
C3B H3B1 0.98 . ?
C3B H3B2 0.98 . ?
C3B H3B3 0.98 . ?
C5B C7B 1.505(2) . ?
C5B C6B 1.510(2) . ?
C5B H5B 1 . ?
C6B H6B1 0.98 . ?
C6B H6B2 0.98 . ?
C6B H6B3 0.98 . ?
C8B C1B 1.515(2) 3_655 ?
C8B C9B 1.515(2) . ?
C8B H8B 1 . ?
C9B H9B1 0.98 . ?
C9B H9B2 0.98 . ?
C9B H9B3 0.98 . ?
C1C C6C 1.393(2) . ?
C1C C2C 1.404(2) . ?
C1C B 1.647(3) . ?
C2C C3C 1.386(2) . ?
C2C H2C 0.95 . ?
C3C C4C 1.377(3) . ?
C3C H3C 0.95 . ?
C4C C5C 1.378(2) . ?
C4C H4C 0.95 . ?
C5C C6C 1.385(3) . ?
C5C H5C 0.95 . ?
C6C H6C 0.95 . ?
C7C C12C 1.396(2) . ?
C7C C8C 1.405(2) . ?
C7C B 1.647(3) . ?
C8C C9C 1.385(2) . ?
C8C H8C 0.95 . ?
C9C C10C 1.381(2) . ?
C9C H9C 0.95 . ?
C10C C11C 1.376(2) . ?
C10C H10C 0.95 . ?
C11C C12C 1.388(2) . ?
C11C H11C 0.95 . ?
C12C H12C 0.95 . ?
C13C C14C 1.400(2) . ?
C13C C18C 1.405(2) . ?
C13C B 1.651(3) . ?
C14C C15C 1.390(2) . ?
C14C H14C 0.95 . ?
C15C C16C 1.380(3) . ?
C15C H15C 0.95 . ?
C16C C17C 1.379(2) . ?
C16C H16C 0.95 . ?
C17C C18C 1.382(2) . ?
C17C H17C 0.95 . ?
C18C H18C 0.95 . ?
C19C C24C 1.394(2) . ?
C19C C20C 1.404(2) . ?
C19C B 1.648(3) . ?
C20C C21C 1.383(2) . ?
C20C H20C 0.95 . ?
C21C C22C 1.382(3) . ?
C21C H21C 0.95 . ?
C22C C23C 1.378(3) . ?
C22C H22C 0.95 . ?
C23C C24C 1.387(3) . ?
C23C H23C 0.95 . ?
C24C H24C 0.95 . ?
N1D C2D 1.134(3) . ?
C1D C2D 1.445(3) . ?
C1D H1D1 0.98 . ?
C1D H1D2 0.98 . ?
C1D H1D3 0.98 . ?

loop_
_geom_torsion_atom_site_label_1
_geom_torsion_atom_site_label_2
_geom_torsion_atom_site_label_3
_geom_torsion_atom_site_label_4
_geom_torsion
_geom_torsion_site_symmetry_1
_geom_torsion_site_symmetry_2
_geom_torsion_site_symmetry_3
_geom_torsion_site_symmetry_4
_geom_torsion_publ_flag
O5A Na O3A C4A -5.4(3) 3_755 . . . ?
O5B Na O3A C4A -177.0(3) . . . . ?
O3B Na O3A C4A -83.1(3) 3_655 . . . ?
O1A Na O3A C4A 83.3(3) 3_755 . . . ?
Na O1A C1A O2A 143.6(3) 3_755 . . . ?
Na O1A C1A C8A -40.6(5) 3_755 . . 3_755 ?
C2A O2A C1A O1A 2.4(2) . . . . ?
C2A O2A C1A C8A -174.00(13) . . . 3_755 ?
C1A O2A C2A C4A -63.89(18) . . . . ?
C1A O2A C2A C3A 175.07(14) . . . . ?
Na O3A C4A O4A -122.8(3) . . . . ?
Na O3A C4A C2A 60.3(4) . . . . ?
C5A O4A C4A O3A -0.8(2) . . . . ?
C5A O4A C4A C2A 176.42(14) . . . . ?
O2A C2A C4A O3A -30.8(2) . . . . ?
C3A C2A C4A O3A 87.8(2) . . . . ?
O2A C2A C4A O4A 151.99(13) . . . . ?
C3A C2A C4A O4A -89.34(17) . . . . ?
C4A O4A C5A C7A 62.55(17) . . . . ?
C4A O4A C5A C6A -178.09(14) . . . . ?
Na O5A C7A O6A 148.8(4) 3_755 . . . ?
Na O5A C7A C5A -35.2(6) 3_755 . . . ?
C8A O6A C7A O5A 5.1(2) . . . . ?
C8A O6A C7A C5A -171.38(13) . . . . ?
O4A C5A C7A O5A 29.3(2) . . . . ?
C6A C5A C7A O5A -87.5(2) . . . . ?
O4A C5A C7A O6A -154.33(13) . . . . ?
C6A C5A C7A O6A 88.89(17) . . . . ?
C7A O6A C8A C1A -62.72(18) . . . 3_755 ?
C7A O6A C8A C9A 178.27(14) . . . . ?
O5A Na O1B C1B -84.5(4) 3_755 . . . ?
O5B Na O1B C1B 87.8(4) . . . . ?
O3B Na O1B C1B -6.9(4) 3_655 . . . ?
O1A Na O1B C1B -171.9(4) 3_755 . . . ?
O5A Na O5B C7B 119.2(5) 3_755 . . . ?
O3B Na O5B C7B 73.1(5) 3_655 . . . ?
O1A Na O5B C7B -99.6(5) 3_755 . . . ?
O1B Na O5B C7B -17.9(5) . . . . ?
O3A Na O5B C7B 167.3(5) . . . . ?
Na O1B C1B O2B -127.2(4) . . . . ?
Na O1B C1B C8B 56.0(5) . . . 3_655 ?
C2B O2B C1B O1B 0.3(2) . . . . ?
C2B O2B C1B C8B 177.50(13) . . . 3_655 ?
C1B O2B C2B C4B 64.20(17) . . . . ?
C1B O2B C2B C3B -175.63(14) . . . . ?
Na O3B C4B O4B 145.4(4) 3_655 . . . ?
Na O3B C4B C2B -37.0(6) 3_655 . . . ?
C5B O4B C4B O3B 0.4(2) . . . . ?
C5B O4B C4B C2B -177.52(13) . . . . ?
O2B C2B C4B O3B 21.8(2) . . . . ?
C3B C2B C4B O3B -95.8(2) . . . . ?
O2B C2B C4B O4B -160.32(13) . . . . ?
C3B C2B C4B O4B 82.08(17) . . . . ?
C4B O4B C5B C7B -61.99(18) . . . . ?
C4B O4B C5B C6B 177.83(15) . . . . ?
Na O5B C7B O6B -114.3(5) . . . . ?
Na O5B C7B C5B 68.9(6) . . . . ?
C8B O6B C7B O5B -2.4(2) . . . . ?
C8B O6B C7B C5B 174.85(14) . . . . ?
O4B C5B C7B O5B -26.0(2) . . . . ?
C6B C5B C7B O5B 92.0(2) . . . . ?
O4B C5B C7B O6B 156.89(13) . . . . ?
C6B C5B C7B O6B -85.16(18) . . . . ?
C7B O6B C8B C1B 68.56(17) . . . 3_655 ?
C7B O6B C8B C9B -171.04(14) . . . . ?
C6C C1C C2C C3C 1.3(3) . . . . ?
B C1C C2C C3C 179.94(16) . . . . ?
C1C C2C C3C C4C -0.9(3) . . . . ?
C2C C3C C4C C5C -0.5(3) . . . . ?
C3C C4C C5C C6C 1.5(3) . . . . ?
C4C C5C C6C C1C -1.1(3) . . . . ?
C2C C1C C6C C5C -0.3(3) . . . . ?
B C1C C6C C5C -178.92(18) . . . . ?
C12C C7C C8C C9C -0.3(3) . . . . ?
B C7C C8C C9C 175.40(17) . . . . ?
C7C C8C C9C C10C -0.2(3) . . . . ?
C8C C9C C10C C11C 0.5(3) . . . . ?
C9C C10C C11C C12C -0.4(3) . . . . ?
C10C C11C C12C C7C -0.1(3) . . . . ?
C8C C7C C12C C11C 0.4(3) . . . . ?
B C7C C12C C11C -175.15(16) . . . . ?
C18C C13C C14C C15C 1.9(3) . . . . ?
B C13C C14C C15C -175.65(18) . . . . ?
C13C C14C C15C C16C -0.2(3) . . . . ?
C14C C15C C16C C17C -1.1(3) . . . . ?
C15C C16C C17C C18C 0.6(3) . . . . ?
C16C C17C C18C C13C 1.3(3) . . . . ?
C14C C13C C18C C17C -2.5(3) . . . . ?
B C13C C18C C17C 175.14(18) . . . . ?
C24C C19C C20C C21C -1.0(3) . . . . ?
B C19C C20C C21C -179.19(17) . . . . ?
C19C C20C C21C C22C 0.5(3) . . . . ?
C20C C21C C22C C23C 0.8(3) . . . . ?
C21C C22C C23C C24C -1.4(3) . . . . ?
C22C C23C C24C C19C 0.8(3) . . . . ?
C20C C19C C24C C23C 0.4(3) . . . . ?
B C19C C24C C23C 178.53(17) . . . . ?
C12C C7C B C1C 94.3(2) . . . . ?
C8C C7C B C1C -81.01(19) . . . . ?
C12C C7C B C19C -24.1(2) . . . . ?
C8C C7C B C19C 160.57(15) . . . . ?
C12C C7C B C13C -143.94(17) . . . . ?
C8C C7C B C13C 40.7(2) . . . . ?
C6C C1C B C7C 8.1(2) . . . . ?
C2C C1C B C7C -170.43(16) . . . . ?
C6C C1C B C19C 126.84(17) . . . . ?
C2C C1C B C19C -51.7(2) . . . . ?
C6C C1C B C13C -112.24(19) . . . . ?
C2C C1C B C13C 69.2(2) . . . . ?
C24C C19C B C7C -90.10(19) . . . . ?
C20C C19C B C7C 87.90(19) . . . . ?
C24C C19C B C1C 151.74(16) . . . . ?
C20C C19C B C1C -30.3(2) . . . . ?
C24C C19C B C13C 29.6(2) . . . . ?
C20C C19C B C13C -152.43(16) . . . . ?
C14C C13C B C7C -138.87(18) . . . . ?
C18C C13C B C7C 43.7(2) . . . . ?
C14C C13C B C1C -19.1(2) . . . . ?
C18C C13C B C1C 163.55(17) . . . . ?
C14C C13C B C19C 101.4(2) . . . . ?
C18C C13C B C19C -75.9(2) . . . . ?
